data_7712448
loop_
_publ_author_name
'Adilkhanova, Aziza'
'Frolova, Valeriya F.'
'Yessengazin, Azamat'
'\"Oztop\,cu, \"Ozg\"ur'
'Gudun, Kristina A.'
'Segizbayev, Medet'
'Matsokin, Nikita A.'
'Dmitrienko, Anton'
'Pilkington, Melanie'
'Khalimon, Andrey Y.'

_publ_section_title
;
 Synthesis and catalytic performance of nickel phosphinite pincer
 complexes in deoxygenative hydroboration of amides
;
_journal_issue 9
_journal_name_full 'Dalton Transactions'
_journal_page_first 2872
_journal_page_last 2886
_journal_paper_doi 10.1039/D2DT03801C
_journal_volume 52
_journal_year 2023
_chemical_formula_moiety 'C15.9 H27.71 Br0.1 N Ni O P'
_chemical_formula_sum 'C15.9 H27.72 Br0.11 N Ni O P'
_chemical_formula_weight 347.03
_space_group_crystal_system triclinic
_space_group_IT_number 2
_space_group_name_Hall '-P 1'
_space_group_name_H-M_alt 'P -1'
_atom_sites_solution_hydrogens geom
_atom_sites_solution_primary dual
_audit_creation_date 2021-04-12
_audit_creation_method
;
Olex2 1.3
(compiled 2020.11.12 svn.r5f609507 for OlexSys, GUI svn.r6272)
;
_audit_update_record
;
2022-10-26 deposited with the CCDC.	2023-02-07 downloaded from the CCDC.
;
_cell_angle_alpha 66.371(3)
_cell_angle_beta 78.720(3)
_cell_angle_gamma 75.511(3)
_cell_formula_units_Z 2
_cell_length_a 9.3433(10)
_cell_length_b 9.4438(10)
_cell_length_c 10.8402(11)
_cell_measurement_reflns_used 9961
_cell_measurement_temperature 149.99
_cell_measurement_theta_max 28.560
_cell_measurement_theta_min 2.518
_cell_volume 843.52(15)
_computing_cell_refinement 'SAINT v8.34A (Bruker, 2013)'
_computing_data_reduction 'SAINT v8.34A (Bruker, 2013)'
_computing_molecular_graphics 'Olex2 1.3 (Dolomanov et al., 2009)'
_computing_publication_material 'Olex2 1.3 (Dolomanov et al., 2009)'
_computing_structure_refinement 'SHELXL 2018/3 (Sheldrick, 2015)'
_computing_structure_solution 'SHELXT 2014/5 (Sheldrick, 2014)'
_diffrn_ambient_temperature 149.99
_diffrn_measured_fraction_theta_full 1.000
_diffrn_measured_fraction_theta_max 0.983
_diffrn_measurement_device_type 'Bruker APEX-II CCD'
_diffrn_measurement_method '\f and \w scans'
_diffrn_radiation_type MoK\a
_diffrn_radiation_wavelength 0.71073
_diffrn_reflns_av_R_equivalents 0.0457
_diffrn_reflns_av_unetI/netI 0.0337
_diffrn_reflns_Laue_measured_fraction_full 1.000
_diffrn_reflns_Laue_measured_fraction_max 0.983
_diffrn_reflns_limit_h_max 12
_diffrn_reflns_limit_h_min -11
_diffrn_reflns_limit_k_max 11
_diffrn_reflns_limit_k_min -12
_diffrn_reflns_limit_l_max 14
_diffrn_reflns_limit_l_min -14
_diffrn_reflns_number 16798
_diffrn_reflns_point_group_measured_fraction_full 1.000
_diffrn_reflns_point_group_measured_fraction_max 0.983
_diffrn_reflns_theta_full 25.242
_diffrn_reflns_theta_max 28.560
_diffrn_reflns_theta_min 2.063
_diffrn_source_current 0.58
_diffrn_source_power 0.029
_diffrn_source_voltage 50.0
_diffrn_standards_number 0
_exptl_absorpt_coefficient_mu 1.490
_exptl_absorpt_correction_T_max 0.7457
_exptl_absorpt_correction_T_min 0.6324
_exptl_absorpt_correction_type multi-scan
_exptl_absorpt_process_details
;
SADABS-2014/4 (Bruker,2014/4) was used for absorption correction.
wR2(int) was 0.1031 before and 0.0686 after correction.
The Ratio of minimum to maximum transmission is 0.8481.
The \l/2 correction factor is 0.00150.
;
_exptl_crystal_colour yellow
_exptl_crystal_colour_primary yellow
_exptl_crystal_density_diffrn 1.366
_exptl_crystal_description shard
_exptl_crystal_F_000 370
_exptl_crystal_recrystallization_method 'Re-crystallisation from solvent: Diethyl ether'
_exptl_crystal_size_max 0.68
_exptl_crystal_size_mid 0.46
_exptl_crystal_size_min 0.225
_refine_diff_density_max 0.484
_refine_diff_density_min -0.548
_refine_diff_density_rms 0.068
_refine_ls_extinction_method none
_refine_ls_goodness_of_fit_ref 1.072
_refine_ls_hydrogen_treatment constr
_refine_ls_matrix_type full
_refine_ls_number_parameters 199
_refine_ls_number_reflns 4231
_refine_ls_number_restraints 0
_refine_ls_restrained_S_all 1.072
_refine_ls_R_factor_all 0.0333
_refine_ls_R_factor_gt 0.0288
_refine_ls_shift/su_max 0.001
_refine_ls_shift/su_mean 0.000
_refine_ls_structure_factor_coef Fsqd
_refine_ls_weighting_details 'w=1/[\s^2^(Fo^2^)+(0.0186P)^2^+0.7057P] where P=(Fo^2^+2Fc^2^)/3'
_refine_ls_weighting_scheme calc
_refine_ls_wR_factor_gt 0.0685
_refine_ls_wR_factor_ref 0.0717
_reflns_Friedel_coverage 0.000
_reflns_number_gt 3853
_reflns_number_total 4231
_reflns_threshold_expression 'I > 2\s(I)'
_cod_data_source_file d2dt03801c2.cif
_cod_data_source_block sm176_150k_0m
_cod_original_formula_sum 'C15.90 H27.72 Br0.11 N Ni O P'
_cod_database_code 7712448
_shelx_shelxl_version_number 2018/3
_shelx_space_group_comment
;
The symmetry employed for this shelxl refinement is uniquely defined
by the following loop, which should always be used as a source of
symmetry information in preference to the above space-group names.
They are only intended as comments.
;
_shelx_estimated_absorpt_t_max 0.730
_shelx_estimated_absorpt_t_min 0.431
_olex2_refinement_description
;
1. Others
 Sof(C10)=Sof(H10A)=Sof(H10B)=Sof(H10C)=FVAR(1)
2.a Ternary CH refined with riding coordinates:
 C11(H11), C14(H14)
2.b Secondary CH2 refined with riding coordinates:
 C7(H7A,H7B)
2.c Aromatic/amide H refined with riding coordinates:
 C2(H2), C4(H4), C3(H3)
2.d Idealised Me refined as rotating group:
 C10(H10A,H10B,H10C), C8(H8A,H8B,H8C), C9(H9A,H9B,H9C), C16(H16A,H16B,H16C),
 C12(H12A,H12B,H12C), C13(H13A,H13B,H13C), C15(H15A,H15B,H15C)
;
_olex2_exptl_crystal_mounting_method 'on a glass microfibre covered with parathone oil.'
_olex2_submission_special_instructions 'No special instructions were received'

loop_
_space_group_symop_operation_xyz
'x, y, z'
'-x, -y, -z'

loop_
_atom_site_label
_atom_site_type_symbol
_atom_site_fract_x
_atom_site_fract_y
_atom_site_fract_z
_atom_site_U_iso_or_equiv
_atom_site_adp_type
_atom_site_occupancy
_atom_site_site_symmetry_order
_atom_site_calc_flag
_atom_site_refinement_flags_posn
_atom_site_refinement_flags_adp
_atom_site_refinement_flags_occupancy
_atom_site_disorder_assembly
_atom_site_disorder_group
Ni1 Ni 0.23713(2) 0.73758(2) 0.79783(2) 0.01356(7) Uani 1 1 d . . . . .
P1 P 0.26593(4) 0.68324(5) 0.62612(4) 0.01383(9) Uani 1 1 d . . . . .
C10 C 0.1668(13) 0.9725(11) 0.7109(10) 0.032(2) Uani 0.905(19) 1 d . . P A 1
H10A H 0.152466 0.999953 0.616257 0.049 Uiso 0.905(19) 1 calc GR . P A 1
H10B H 0.241289 1.027222 0.714477 0.049 Uiso 0.905(19) 1 calc GR . P A 1
H10C H 0.072388 1.004273 0.759742 0.049 Uiso 0.905(19) 1 calc GR . P A 1
O1 O 0.30573(13) 0.48739(13) 0.67288(11) 0.0178(2) Uani 1 1 d . . . . .
N1 N 0.19738(15) 0.72678(16) 0.99201(13) 0.0147(3) Uani 1 1 d . . . . .
C1 C 0.31764(17) 0.41631(18) 0.81191(15) 0.0151(3) Uani 1 1 d . . . . .
C6 C 0.29459(17) 0.51818(18) 0.88024(15) 0.0140(3) Uani 1 1 d . . . . .
C5 C 0.30629(17) 0.45436(19) 1.01895(15) 0.0151(3) Uani 1 1 d . . . . .
C7 C 0.28724(18) 0.57707(19) 1.07987(15) 0.0168(3) Uani 1 1 d . . . . .
H7A H 0.235571 0.541036 1.172754 0.020 Uiso 1 1 calc R . . . .
H7B H 0.385633 0.594888 1.084788 0.020 Uiso 1 1 calc R . . . .
C2 C 0.35057(18) 0.25414(19) 0.87557(16) 0.0182(3) Uani 1 1 d . . . . .
H2 H 0.365777 0.186876 0.826521 0.022 Uiso 1 1 calc R . . . .
C4 C 0.33902(18) 0.2914(2) 1.08715(15) 0.0184(3) Uani 1 1 d . . . . .
H4 H 0.346490 0.247958 1.181817 0.022 Uiso 1 1 calc R . . . .
C3 C 0.36057(19) 0.19322(19) 1.01528(16) 0.0194(3) Uani 1 1 d . . . . .
H3 H 0.382564 0.082361 1.061888 0.023 Uiso 1 1 calc R . . . .
C11 C 0.42024(18) 0.73620(19) 0.49366(15) 0.0174(3) Uani 1 1 d . . . . .
H11 H 0.433143 0.672282 0.436333 0.021 Uiso 1 1 calc R . . . .
C8 C 0.03698(18) 0.7188(2) 1.02883(17) 0.0210(3) Uani 1 1 d . . . . .
H8A H -0.021939 0.812082 0.966604 0.031 Uiso 1 1 calc GR . . . .
H8B H 0.007292 0.715191 1.121739 0.031 Uiso 1 1 calc GR . . . .
H8C H 0.019841 0.623862 1.022424 0.031 Uiso 1 1 calc GR . . . .
C14 C 0.10092(18) 0.73550(19) 0.53834(15) 0.0176(3) Uani 1 1 d . . . . .
H14 H 0.080063 0.852558 0.491010 0.021 Uiso 1 1 calc R . . . .
C9 C 0.2238(2) 0.8605(2) 1.01649(17) 0.0223(3) Uani 1 1 d . . . . .
H9A H 0.328736 0.868991 0.989966 0.033 Uiso 1 1 calc GR . . . .
H9B H 0.198932 0.843353 1.112883 0.033 Uiso 1 1 calc GR . . . .
H9C H 0.161404 0.957963 0.962871 0.033 Uiso 1 1 calc GR . . . .
C16 C 0.1202(2) 0.6630(2) 0.43158(18) 0.0265(4) Uani 1 1 d . . . . .
H16A H 0.203082 0.697777 0.363590 0.040 Uiso 1 1 calc GR . . . .
H16B H 0.028726 0.696854 0.387619 0.040 Uiso 1 1 calc GR . . . .
H16C H 0.141199 0.547960 0.475000 0.040 Uiso 1 1 calc GR . . . .
C12 C 0.3886(2) 0.9108(2) 0.40241(18) 0.0274(4) Uani 1 1 d . . . . .
H12A H 0.303700 0.931638 0.352857 0.041 Uiso 1 1 calc GR . . . .
H12B H 0.476270 0.937081 0.337858 0.041 Uiso 1 1 calc GR . . . .
H12C H 0.365644 0.975232 0.458133 0.041 Uiso 1 1 calc GR . . . .
C13 C 0.5629(2) 0.6938(2) 0.56027(19) 0.0266(4) Uani 1 1 d . . . . .
H13A H 0.553418 0.757531 0.614918 0.040 Uiso 1 1 calc GR . . . .
H13B H 0.647117 0.714619 0.490065 0.040 Uiso 1 1 calc GR . . . .
H13C H 0.579600 0.581899 0.618533 0.040 Uiso 1 1 calc GR . . . .
C15 C -0.0320(2) 0.6905(3) 0.64308(19) 0.0305(4) Uani 1 1 d . . . . .
H15A H -0.013471 0.576385 0.693194 0.046 Uiso 1 1 calc GR . . . .
H15B H -0.121617 0.721493 0.596935 0.046 Uiso 1 1 calc GR . . . .
H15C H -0.046189 0.744734 0.706230 0.046 Uiso 1 1 calc GR . . . .
Br1 Br 0.1713(11) 1.0001(13) 0.6942(10) 0.0285(12) Uani 0.104(3) 1 d . . . A 2

loop_
_atom_site_aniso_label
_atom_site_aniso_U_11
_atom_site_aniso_U_22
_atom_site_aniso_U_33
_atom_site_aniso_U_23
_atom_site_aniso_U_13
_atom_site_aniso_U_12
Ni1 0.01710(11) 0.01136(11) 0.01067(10) -0.00381(7) -0.00124(7) -0.00068(7)
P1 0.0173(2) 0.01275(19) 0.00987(17) -0.00317(14) -0.00199(14) -0.00142(15)
C10 0.040(3) 0.036(5) 0.017(3) -0.007(3) -0.0032(17) -0.005(2)
O1 0.0281(6) 0.0132(5) 0.0114(5) -0.0044(4) -0.0042(4) -0.0014(4)
N1 0.0154(6) 0.0160(6) 0.0130(6) -0.0068(5) -0.0007(5) -0.0017(5)
C1 0.0166(7) 0.0150(7) 0.0119(6) -0.0037(6) -0.0012(5) -0.0025(6)
C6 0.0136(7) 0.0135(7) 0.0133(7) -0.0043(6) -0.0011(5) -0.0013(5)
C5 0.0149(7) 0.0161(7) 0.0134(7) -0.0052(6) -0.0002(5) -0.0026(6)
C7 0.0192(8) 0.0173(8) 0.0126(7) -0.0051(6) -0.0021(6) -0.0017(6)
C2 0.0205(8) 0.0147(7) 0.0188(7) -0.0063(6) -0.0011(6) -0.0027(6)
C4 0.0201(8) 0.0178(8) 0.0125(7) -0.0015(6) -0.0020(6) -0.0021(6)
C3 0.0217(8) 0.0129(7) 0.0186(7) -0.0020(6) -0.0024(6) -0.0007(6)
C11 0.0187(8) 0.0183(8) 0.0141(7) -0.0058(6) 0.0005(6) -0.0037(6)
C8 0.0155(8) 0.0250(9) 0.0207(8) -0.0094(7) 0.0029(6) -0.0030(6)
C14 0.0188(8) 0.0178(8) 0.0139(7) -0.0029(6) -0.0037(6) -0.0032(6)
C9 0.0295(9) 0.0202(8) 0.0213(8) -0.0115(7) -0.0020(7) -0.0062(7)
C16 0.0303(10) 0.0305(10) 0.0227(8) -0.0119(7) -0.0090(7) -0.0044(8)
C12 0.0288(9) 0.0226(9) 0.0228(8) -0.0016(7) 0.0033(7) -0.0071(7)
C13 0.0200(8) 0.0325(10) 0.0286(9) -0.0127(8) -0.0018(7) -0.0054(7)
C15 0.0192(9) 0.0422(12) 0.0261(9) -0.0083(8) 0.0000(7) -0.0085(8)
Br1 0.038(2) 0.024(2) 0.017(2) -0.0049(18) -0.0019(13) 0.0007(15)

loop_
_atom_type_symbol
_atom_type_description
_atom_type_scat_dispersion_real
_atom_type_scat_dispersion_imag
_atom_type_scat_source
C C 0.0033 0.0016 'International Tables Vol C Tables 4.2.6.8 and 6.1.1.4'
H H 0.0000 0.0000 'International Tables Vol C Tables 4.2.6.8 and 6.1.1.4'
Br Br -0.2901 2.4595 'International Tables Vol C Tables 4.2.6.8 and 6.1.1.4'
N N 0.0061 0.0033 'International Tables Vol C Tables 4.2.6.8 and 6.1.1.4'
Ni Ni 0.3393 1.1124 'International Tables Vol C Tables 4.2.6.8 and 6.1.1.4'
O O 0.0106 0.0060 'International Tables Vol C Tables 4.2.6.8 and 6.1.1.4'
P P 0.1023 0.0942 'International Tables Vol C Tables 4.2.6.8 and 6.1.1.4'

loop_
_geom_angle_atom_site_label_1
_geom_angle_atom_site_label_2
_geom_angle_atom_site_label_3
_geom_angle
_geom_angle_site_symmetry_1
_geom_angle_site_symmetry_3
_geom_angle_publ_flag
P1 Ni1 Br1 96.8(2) . . ?
C10 Ni1 P1 98.2(3) . . ?
C10 Ni1 N1 96.3(3) . . ?
N1 Ni1 P1 163.47(4) . . ?
N1 Ni1 Br1 98.0(2) . . ?
C6 Ni1 P1 81.88(5) . . ?
C6 Ni1 C10 177.7(3) . . ?
C6 Ni1 N1 83.33(6) . . ?
C6 Ni1 Br1 178.6(2) . . ?
O1 P1 Ni1 108.51(4) . . ?
O1 P1 C11 100.00(7) . . ?
O1 P1 C14 101.81(7) . . ?
C11 P1 Ni1 121.26(6) . . ?
C14 P1 Ni1 116.18(5) . . ?
C14 P1 C11 106.18(7) . . ?
Ni1 C10 H10A 109.5 . . ?
Ni1 C10 H10B 109.5 . . ?
Ni1 C10 H10C 109.5 . . ?
H10A C10 H10B 109.5 . . ?
H10A C10 H10C 109.5 . . ?
H10B C10 H10C 109.5 . . ?
C1 O1 P1 110.03(10) . . ?
C7 N1 Ni1 109.01(9) . . ?
C8 N1 Ni1 103.88(10) . . ?
C8 N1 C7 109.00(12) . . ?
C9 N1 Ni1 116.82(10) . . ?
C9 N1 C7 109.15(13) . . ?
C9 N1 C8 108.68(13) . . ?
C6 C1 O1 115.81(13) . . ?
C2 C1 O1 121.24(14) . . ?
C2 C1 C6 122.95(14) . . ?
C1 C6 Ni1 123.46(11) . . ?
C1 C6 C5 118.51(14) . . ?
C5 C6 Ni1 117.93(12) . . ?
C6 C5 C7 113.39(14) . . ?
C6 C5 C4 120.37(14) . . ?
C4 C5 C7 126.18(14) . . ?
N1 C7 C5 108.26(12) . . ?
N1 C7 H7A 110.0 . . ?
N1 C7 H7B 110.0 . . ?
C5 C7 H7A 110.0 . . ?
C5 C7 H7B 110.0 . . ?
H7A C7 H7B 108.4 . . ?
C1 C2 H2 121.3 . . ?
C1 C2 C3 117.31(15) . . ?
C3 C2 H2 121.3 . . ?
C5 C4 H4 120.3 . . ?
C3 C4 C5 119.40(14) . . ?
C3 C4 H4 120.3 . . ?
C2 C3 H3 119.3 . . ?
C4 C3 C2 121.46(15) . . ?
C4 C3 H3 119.3 . . ?
P1 C11 H11 108.3 . . ?
C12 C11 P1 111.57(12) . . ?
C12 C11 H11 108.3 . . ?
C13 C11 P1 108.96(11) . . ?
C13 C11 H11 108.3 . . ?
C13 C11 C12 111.37(15) . . ?
N1 C8 H8A 109.5 . . ?
N1 C8 H8B 109.5 . . ?
N1 C8 H8C 109.5 . . ?
H8A C8 H8B 109.5 . . ?
H8A C8 H8C 109.5 . . ?
H8B C8 H8C 109.5 . . ?
P1 C14 H14 107.6 . . ?
C16 C14 P1 113.64(12) . . ?
C16 C14 H14 107.6 . . ?
C16 C14 C15 111.26(15) . . ?
C15 C14 P1 109.02(11) . . ?
C15 C14 H14 107.6 . . ?
N1 C9 H9A 109.5 . . ?
N1 C9 H9B 109.5 . . ?
N1 C9 H9C 109.5 . . ?
H9A C9 H9B 109.5 . . ?
H9A C9 H9C 109.5 . . ?
H9B C9 H9C 109.5 . . ?
C14 C16 H16A 109.5 . . ?
C14 C16 H16B 109.5 . . ?
C14 C16 H16C 109.5 . . ?
H16A C16 H16B 109.5 . . ?
H16A C16 H16C 109.5 . . ?
H16B C16 H16C 109.5 . . ?
C11 C12 H12A 109.5 . . ?
C11 C12 H12B 109.5 . . ?
C11 C12 H12C 109.5 . . ?
H12A C12 H12B 109.5 . . ?
H12A C12 H12C 109.5 . . ?
H12B C12 H12C 109.5 . . ?
C11 C13 H13A 109.5 . . ?
C11 C13 H13B 109.5 . . ?
C11 C13 H13C 109.5 . . ?
H13A C13 H13B 109.5 . . ?
H13A C13 H13C 109.5 . . ?
H13B C13 H13C 109.5 . . ?
C14 C15 H15A 109.5 . . ?
C14 C15 H15B 109.5 . . ?
C14 C15 H15C 109.5 . . ?
H15A C15 H15B 109.5 . . ?
H15A C15 H15C 109.5 . . ?
H15B C15 H15C 109.5 . . ?

loop_
_geom_bond_atom_site_label_1
_geom_bond_atom_site_label_2
_geom_bond_distance
_geom_bond_site_symmetry_2
_geom_bond_publ_flag
Ni1 P1 2.0739(5) . ?
Ni1 C10 2.020(9) . ?
Ni1 N1 2.0298(13) . ?
Ni1 C6 1.8779(16) . ?
Ni1 Br1 2.250(11) . ?
P1 O1 1.6716(12) . ?
P1 C11 1.8347(16) . ?
P1 C14 1.8283(17) . ?
C10 H10A 0.9800 . ?
C10 H10B 0.9800 . ?
C10 H10C 0.9800 . ?
O1 C1 1.3970(18) . ?
N1 C7 1.500(2) . ?
N1 C8 1.486(2) . ?
N1 C9 1.475(2) . ?
C1 C6 1.388(2) . ?
C1 C2 1.384(2) . ?
C6 C5 1.393(2) . ?
C5 C7 1.508(2) . ?
C5 C4 1.397(2) . ?
C7 H7A 0.9900 . ?
C7 H7B 0.9900 . ?
C2 H2 0.9500 . ?
C2 C3 1.401(2) . ?
C4 H4 0.9500 . ?
C4 C3 1.389(2) . ?
C3 H3 0.9500 . ?
C11 H11 1.0000 . ?
C11 C12 1.532(2) . ?
C11 C13 1.528(2) . ?
C8 H8A 0.9800 . ?
C8 H8B 0.9800 . ?
C8 H8C 0.9800 . ?
C14 H14 1.0000 . ?
C14 C16 1.527(2) . ?
C14 C15 1.529(2) . ?
C9 H9A 0.9800 . ?
C9 H9B 0.9800 . ?
C9 H9C 0.9800 . ?
C16 H16A 0.9800 . ?
C16 H16B 0.9800 . ?
C16 H16C 0.9800 . ?
C12 H12A 0.9800 . ?
C12 H12B 0.9800 . ?
C12 H12C 0.9800 . ?
C13 H13A 0.9800 . ?
C13 H13B 0.9800 . ?
C13 H13C 0.9800 . ?
C15 H15A 0.9800 . ?
C15 H15B 0.9800 . ?
C15 H15C 0.9800 . ?

loop_
_geom_torsion_atom_site_label_1
_geom_torsion_atom_site_label_2
_geom_torsion_atom_site_label_3
_geom_torsion_atom_site_label_4
_geom_torsion
_geom_torsion_site_symmetry_1
_geom_torsion_site_symmetry_2
_geom_torsion_site_symmetry_3
_geom_torsion_site_symmetry_4
_geom_torsion_publ_flag
Ni1 P1 O1 C1 -3.73(11) . . . . ?
Ni1 P1 C11 C12 -78.29(13) . . . . ?
Ni1 P1 C11 C13 45.09(14) . . . . ?
Ni1 P1 C14 C16 -167.98(10) . . . . ?
Ni1 P1 C14 C15 -43.27(14) . . . . ?
Ni1 N1 C7 C5 -30.16(14) . . . . ?
Ni1 C6 C5 C7 -6.77(18) . . . . ?
Ni1 C6 C5 C4 175.78(12) . . . . ?
P1 Ni1 C6 C1 -5.35(13) . . . . ?
P1 Ni1 C6 C5 178.42(13) . . . . ?
P1 O1 C1 C6 0.18(17) . . . . ?
P1 O1 C1 C2 -179.78(12) . . . . ?
O1 P1 C11 C12 162.75(12) . . . . ?
O1 P1 C11 C13 -73.87(12) . . . . ?
O1 P1 C14 C16 -50.33(13) . . . . ?
O1 P1 C14 C15 74.38(13) . . . . ?
O1 C1 C6 Ni1 4.4(2) . . . . ?
O1 C1 C6 C5 -179.43(13) . . . . ?
O1 C1 C2 C3 179.89(14) . . . . ?
N1 Ni1 C6 C1 167.24(14) . . . . ?
N1 Ni1 C6 C5 -8.98(12) . . . . ?
C1 C6 C5 C7 176.81(14) . . . . ?
C1 C6 C5 C4 -0.6(2) . . . . ?
C1 C2 C3 C4 -0.3(2) . . . . ?
C6 C1 C2 C3 -0.1(2) . . . . ?
C6 C5 C7 N1 24.63(18) . . . . ?
C6 C5 C4 C3 0.3(2) . . . . ?
C5 C4 C3 C2 0.2(2) . . . . ?
C7 C5 C4 C3 -176.79(15) . . . . ?
C2 C1 C6 Ni1 -175.68(12) . . . . ?
C2 C1 C6 C5 0.5(2) . . . . ?
C4 C5 C7 N1 -158.10(15) . . . . ?
C11 P1 O1 C1 124.20(11) . . . . ?
C11 P1 C14 C16 53.88(14) . . . . ?
C11 P1 C14 C15 178.59(13) . . . . ?
C8 N1 C7 C5 82.61(15) . . . . ?
C14 P1 O1 C1 -126.78(11) . . . . ?
C14 P1 C11 C12 57.24(14) . . . . ?
C14 P1 C11 C13 -179.38(12) . . . . ?
C9 N1 C7 C5 -158.83(13) . . . . ?
